data_2226393
loop_
_publ_author_name
'Yuan, Jingjing'
'Zhu, Yanping'

_publ_section_title
;
 2,2',6,6'-Tetraethyl-4,4'-methylenedibenzonitrile
;
_journal_coeditor_code CV2718
_journal_issue 7
_journal_name_full 'Acta Crystallographica Section E'
_journal_page_first o1523
_journal_paper_doi 10.1107/S1600536810020052
_journal_volume 66
_journal_year 2010
_chemical_formula_iupac 'C23 H26 N2'
_chemical_formula_moiety 'C23 H26 N2'
_chemical_formula_sum 'C23 H26 N2'
_chemical_formula_weight 330.46
_chemical_name_common 4,4'-methylenebis(2,6-diethylbenzonitrile)
_chemical_name_systematic
;
2,2',6,6'-Tetraethyl-4,4'-methylenedibenzonitrile
;
_space_group_IT_number 15
_symmetry_cell_setting monoclinic
_symmetry_space_group_name_Hall '-C 2yc'
_symmetry_space_group_name_H-M 'C 1 2/c 1'
_atom_sites_solution_hydrogens geom
_atom_sites_solution_primary direct
_atom_sites_solution_secondary difmap
_audit_creation_method SHELXL-97
_cell_angle_alpha 90.00
_cell_angle_beta 115.55(3)
_cell_angle_gamma 90.00
_cell_formula_units_Z 4
_cell_length_a 16.016(3)
_cell_length_b 9.3218(19)
_cell_length_c 13.977(3)
_cell_measurement_reflns_used 2049
_cell_measurement_temperature 290(2)
_cell_measurement_theta_max 23.18
_cell_measurement_theta_min 2.23
_cell_volume 1882.7(8)
_computing_cell_refinement 'SAINT (Bruker, 1999)'
_computing_data_collection 'SMART (Bruker, 1997)'
_computing_data_reduction 'SAINT (Bruker, 1999)'
_computing_molecular_graphics 'SHELXTL (Sheldrick, 2008)'
_computing_publication_material 'SHELXTL (Sheldrick, 2008)'
_computing_structure_refinement 'SHELXL97 (Sheldrick, 2008)'
_computing_structure_solution 'SHELXS97 (Sheldrick, 2008)'
_diffrn_ambient_temperature 290(2)
_diffrn_measured_fraction_theta_full 0.999
_diffrn_measured_fraction_theta_max 0.999
_diffrn_measurement_device_type 'Bruker SMART 4K CCD area-detector'
_diffrn_measurement_method 'phi and omega scans'
_diffrn_radiation_monochromator graphite
_diffrn_radiation_source 'fine-focus sealed tube'
_diffrn_radiation_type 'Mo k\a'
_diffrn_radiation_wavelength 0.71073
_diffrn_reflns_av_R_equivalents 0.0283
_diffrn_reflns_av_sigmaI/netI 0.0249
_diffrn_reflns_limit_h_max 20
_diffrn_reflns_limit_h_min -20
_diffrn_reflns_limit_k_max 11
_diffrn_reflns_limit_k_min -11
_diffrn_reflns_limit_l_max 17
_diffrn_reflns_limit_l_min -17
_diffrn_reflns_number 8636
_diffrn_reflns_theta_full 26.99
_diffrn_reflns_theta_max 26.99
_diffrn_reflns_theta_min 3.23
_exptl_absorpt_coefficient_mu 0.068
_exptl_absorpt_correction_type none
_exptl_crystal_colour colourless
_exptl_crystal_density_diffrn 1.166
_exptl_crystal_density_method 'not measured'
_exptl_crystal_description block
_exptl_crystal_F_000 712
_exptl_crystal_size_max 0.16
_exptl_crystal_size_mid 0.10
_exptl_crystal_size_min 0.10
_refine_diff_density_max 0.239
_refine_diff_density_min -0.196
_refine_ls_extinction_coef 0.0066(13)
_refine_ls_extinction_expression Fc^*^=kFc[1+0.001xFc^2^\l^3^/sin(2\q)]^-1/4^
_refine_ls_extinction_method 'SHELXL97 (Sheldrick, 2008)'
_refine_ls_goodness_of_fit_ref 1.156
_refine_ls_hydrogen_treatment constr
_refine_ls_matrix_type full
_refine_ls_number_parameters 117
_refine_ls_number_reflns 2055
_refine_ls_number_restraints 0
_refine_ls_restrained_S_all 1.156
_refine_ls_R_factor_all 0.0640
_refine_ls_R_factor_gt 0.0378
_refine_ls_shift/su_max 0.003
_refine_ls_shift/su_mean 0.001
_refine_ls_structure_factor_coef Fsqd
_refine_ls_weighting_details 'calc w=1/[\s^2^(Fo^2^)+(0.0506P)^2^+0.6433P] where P=(Fo^2^+2Fc^2^)/3'
_refine_ls_weighting_scheme calc
_refine_ls_wR_factor_gt 0.0919
_refine_ls_wR_factor_ref 0.1109
_reflns_number_gt 1405
_reflns_number_total 2055
_reflns_threshold_expression I>2sigma(I)
_cod_data_source_file cv2718.cif
_cod_data_source_block I
_cod_original_cell_volume 1882.6(7)
_cod_original_sg_symbol_H-M 'C 2/c'
_cod_database_code 2226393
_cod_database_fobs_code 2226393

loop_
_symmetry_equiv_pos_as_xyz
'x, y, z'
'-x, y, -z+1/2'
'x+1/2, y+1/2, z'
'-x+1/2, y+1/2, -z+1/2'
'-x, -y, -z'
'x, -y, z-1/2'
'-x+1/2, -y+1/2, -z'
'x+1/2, -y+1/2, z-1/2'

loop_
_atom_site_type_symbol
_atom_site_label
_atom_site_fract_x
_atom_site_fract_y
_atom_site_fract_z
_atom_site_U_iso_or_equiv
_atom_site_adp_type
_atom_site_calc_flag
_atom_site_refinement_flags
_atom_site_occupancy
_atom_site_disorder_assembly
_atom_site_disorder_group
C C1 0.15377(8) 0.06614(13) 0.12294(10) 0.0215(3) Uani d . 1 . .
C C2 0.17923(8) 0.06280(13) 0.23286(10) 0.0214(3) Uani d . 1 . .
C C3 0.12805(8) 0.14471(13) 0.27126(10) 0.0217(3) Uani d . 1 . .
H H3 0.1444 0.1449 0.3437 0.026 Uiso calc R 1 . .
C C4 0.05275(8) 0.22672(14) 0.20424(10) 0.0222(3) Uani d . 1 . .
C C5 0.02799(8) 0.22437(14) 0.09566(10) 0.0239(3) Uani d . 1 . .
H H5 -0.0233 0.2768 0.0504 0.029 Uiso calc R 1 . .
C C6 0.07756(8) 0.14604(14) 0.05298(10) 0.0227(3) Uani d . 1 . .
C C7 0.26297(9) -0.01923(15) 0.30817(10) 0.0254(3) Uani d . 1 . .
H H7A 0.2723 -0.1023 0.2721 0.030 Uiso calc R 1 . .
H H7B 0.2524 -0.0530 0.3677 0.030 Uiso calc R 1 . .
C C8 0.34907(10) 0.07400(17) 0.34864(13) 0.0379(4) Uani d . 1 . .
H H8A 0.3615 0.1031 0.2902 0.057 Uiso calc R 1 . .
H H8B 0.4008 0.0205 0.3984 0.057 Uiso calc R 1 . .
H H8C 0.3394 0.1574 0.3829 0.057 Uiso calc R 1 . .
C C9 0.20907(9) -0.01286(15) 0.08264(10) 0.0251(3) Uani d . 1 . .
C C10 0.05135(9) 0.15086(15) -0.06463(10) 0.0277(3) Uani d . 1 . .
H H10A -0.0150 0.1648 -0.1028 0.033 Uiso calc R 1 . .
H H10B 0.0664 0.0595 -0.0865 0.033 Uiso calc R 1 . .
C C11 0.10057(11) 0.26976(19) -0.09430(12) 0.0392(4) Uani d . 1 . .
H H11A 0.0849 0.3607 -0.0742 0.059 Uiso calc R 1 . .
H H11B 0.0817 0.2684 -0.1695 0.059 Uiso calc R 1 . .
H H11C 0.1662 0.2554 -0.0580 0.059 Uiso calc R 1 . .
C C12 0.0000 0.3165(2) 0.2500 0.0265(4) Uani d . 1 . .
H H12 0.0432 0.3778 0.3053 0.032 Uiso calc PR 1 . .
N N1 0.25510(9) -0.07416(14) 0.05233(10) 0.0370(3) Uani d . 1 . .

loop_
_atom_site_aniso_label
_atom_site_aniso_U_11
_atom_site_aniso_U_22
_atom_site_aniso_U_33
_atom_site_aniso_U_12
_atom_site_aniso_U_13
_atom_site_aniso_U_23
C1 0.0215(6) 0.0215(7) 0.0221(6) -0.0050(5) 0.0099(5) -0.0016(5)
C2 0.0203(6) 0.0210(7) 0.0229(6) -0.0039(5) 0.0094(5) 0.0005(5)
C3 0.0223(6) 0.0245(7) 0.0183(6) -0.0037(5) 0.0088(5) 0.0003(5)
C4 0.0203(6) 0.0215(6) 0.0263(7) -0.0048(5) 0.0113(5) -0.0001(5)
C5 0.0199(6) 0.0241(7) 0.0246(7) -0.0025(5) 0.0066(5) 0.0033(5)
C6 0.0226(6) 0.0235(7) 0.0203(6) -0.0075(5) 0.0077(5) 0.0002(5)
C7 0.0275(7) 0.0270(7) 0.0212(7) 0.0034(6) 0.0101(6) 0.0026(5)
C8 0.0263(7) 0.0374(9) 0.0385(9) 0.0013(6) 0.0031(6) 0.0020(7)
C9 0.0283(7) 0.0266(7) 0.0201(6) -0.0042(6) 0.0102(6) -0.0004(5)
C10 0.0273(7) 0.0327(8) 0.0195(7) -0.0039(6) 0.0066(6) 0.0002(6)
C11 0.0393(8) 0.0505(10) 0.0266(8) -0.0096(7) 0.0132(7) 0.0069(7)
C12 0.0255(9) 0.0243(10) 0.0309(10) 0.000 0.0132(8) 0.000
N1 0.0443(7) 0.0378(7) 0.0333(7) 0.0020(6) 0.0209(6) -0.0010(6)

loop_
_atom_type_symbol
_atom_type_description
_atom_type_scat_dispersion_real
_atom_type_scat_dispersion_imag
_atom_type_scat_source
C C 0.0033 0.0016 'International Tables Vol C Tables 4.2.6.8 and 6.1.1.4'
H H 0.0000 0.0000 'International Tables Vol C Tables 4.2.6.8 and 6.1.1.4'
N N 0.0061 0.0033 'International Tables Vol C Tables 4.2.6.8 and 6.1.1.4'

loop_
_geom_angle_atom_site_label_1
_geom_angle_atom_site_label_2
_geom_angle_atom_site_label_3
_geom_angle_site_symmetry_1
_geom_angle_site_symmetry_3
_geom_angle
_geom_angle_publ_flag
C6 C1 C2 . . 121.79(11) ?
C6 C1 C9 . . 119.69(11) ?
C2 C1 C9 . . 118.51(11) ?
C3 C2 C1 . . 117.92(11) ?
C3 C2 C7 . . 120.36(11) ?
C1 C2 C7 . . 121.61(11) ?
C2 C3 C4 . . 121.78(12) ?
C2 C3 H3 . . 119.1 ?
C4 C3 H3 . . 119.1 ?
C5 C4 C3 . . 118.74(12) ?
C5 C4 C12 . . 121.37(11) ?
C3 C4 C12 . . 119.89(10) ?
C6 C5 C4 . . 121.96(12) ?
C6 C5 H5 . . 119.0 ?
C4 C5 H5 . . 119.0 ?
C5 C6 C1 . . 117.78(11) ?
C5 C6 C10 . . 120.63(12) ?
C1 C6 C10 . . 121.57(12) ?
C2 C7 C8 . . 111.18(11) ?
C2 C7 H7A . . 109.4 ?
C8 C7 H7A . . 109.4 ?
C2 C7 H7B . . 109.4 ?
C8 C7 H7B . . 109.4 ?
H7A C7 H7B . . 108.0 ?
C7 C8 H8A . . 109.5 ?
C7 C8 H8B . . 109.5 ?
H8A C8 H8B . . 109.5 ?
C7 C8 H8C . . 109.5 ?
H8A C8 H8C . . 109.5 ?
H8B C8 H8C . . 109.5 ?
N1 C9 C1 . . 178.28(14) ?
C6 C10 C11 . . 112.67(11) ?
C6 C10 H10A . . 109.1 ?
C11 C10 H10A . . 109.1 ?
C6 C10 H10B . . 109.1 ?
C11 C10 H10B . . 109.1 ?
H10A C10 H10B . . 107.8 ?
C10 C11 H11A . . 109.5 ?
C10 C11 H11B . . 109.5 ?
H11A C11 H11B . . 109.5 ?
C10 C11 H11C . . 109.5 ?
H11A C11 H11C . . 109.5 ?
H11B C11 H11C . . 109.5 ?
C4 C12 C4 . 2 112.85(15) ?
C4 C12 H12 . . 109.0 ?

loop_
_geom_bond_atom_site_label_1
_geom_bond_atom_site_label_2
_geom_bond_site_symmetry_2
_geom_bond_distance
_geom_bond_publ_flag
C1 C6 . 1.4040(18) ?
C1 C2 . 1.4096(18) ?
C1 C9 . 1.4402(18) ?
C2 C3 . 1.3865(18) ?
C2 C7 . 1.5079(18) ?
C3 C4 . 1.3935(18) ?
C3 H3 . 0.9300 ?
C4 C5 . 1.3935(18) ?
C4 C12 . 1.5129(16) ?
C5 C6 . 1.3885(19) ?
C5 H5 . 0.9300 ?
C6 C10 . 1.5115(18) ?
C7 C8 . 1.5179(19) ?
C7 H7A . 0.9700 ?
C7 H7B . 0.9700 ?
C8 H8A . 0.9600 ?
C8 H8B . 0.9600 ?
C8 H8C . 0.9600 ?
C9 N1 . 1.1486(17) ?
C10 C11 . 1.5178(19) ?
C10 H10A . 0.9700 ?
C10 H10B . 0.9700 ?
C11 H11A . 0.9600 ?
C11 H11B . 0.9600 ?
C11 H11C . 0.9600 ?
C12 C4 2 1.5130(16) ?
C12 H12 . 0.9700 ?

loop_
_geom_torsion_atom_site_label_1
_geom_torsion_atom_site_label_2
_geom_torsion_atom_site_label_3
_geom_torsion_atom_site_label_4
_geom_torsion_site_symmetry_1
_geom_torsion_site_symmetry_2
_geom_torsion_site_symmetry_3
_geom_torsion_site_symmetry_4
_geom_torsion
_geom_torsion_publ_flag
C6 C1 C2 C3 . . . . -1.79(18) ?
C9 C1 C2 C3 . . . . 177.02(11) ?
C6 C1 C2 C7 . . . . -177.97(11) ?
C9 C1 C2 C7 . . . . 0.85(18) ?
C1 C2 C3 C4 . . . . 0.93(18) ?
C7 C2 C3 C4 . . . . 177.15(11) ?
C2 C3 C4 C5 . . . . 0.80(18) ?
C2 C3 C4 C12 . . . . -178.92(11) ?
C3 C4 C5 C6 . . . . -1.77(19) ?
C12 C4 C5 C6 . . . . 177.94(12) ?
C4 C5 C6 C1 . . . . 0.94(18) ?
C4 C5 C6 C10 . . . . -177.34(11) ?
C2 C1 C6 C5 . . . . 0.88(18) ?
C9 C1 C6 C5 . . . . -177.92(11) ?
C2 C1 C6 C10 . . . . 179.15(11) ?
C9 C1 C6 C10 . . . . 0.35(18) ?
C3 C2 C7 C8 . . . . -86.55(15) ?
C1 C2 C7 C8 . . . . 89.53(15) ?
C5 C6 C10 C11 . . . . 89.82(15) ?
C1 C6 C10 C11 . . . . -88.39(15) ?
C5 C4 C12 C4 . . . 2 112.50(12) ?
C3 C4 C12 C4 . . . 2 -67.79(10) ?
